data_4302277
loop_
_publ_author_name
'Gu, Zhi-Guo'
'Xu, Yi-Fan'
'Kang, Ling-Chen'
'Li, Yi-Zhi'
'Zuo, Jing-Lin'
'You, Xiao-Zeng'

_publ_section_title
;
 A Family of Polynuclear Clusters Containing Cyano-Bridged T-Shaped
 Fe^III^~3~M^II^ (M = Cu, Co, Mn) Metal Cores: Syntheses, Structures,
 and Magnetic Properties
;
_journal_coden_ASTM INOCAJ
_journal_issue 12
_journal_name_full 'Inorganic chemistry'
_journal_page_first 5073
_journal_page_last 5080
_journal_paper_doi 10.1021/ic8023524
_journal_volume 48
_journal_year 2009
_chemical_formula_sum 'C144 H136 B6 Cu2 Fe6 N54 Na2 O20'
_chemical_formula_weight 3516.09
_space_group_IT_number 14
_symmetry_cell_setting monoclinic
_symmetry_space_group_name_Hall '-P 2ybc'
_symmetry_space_group_name_H-M 'P 1 21/c 1'
_atom_sites_solution_hydrogens geom
_atom_sites_solution_primary direct
_atom_sites_solution_secondary difmap
_audit_creation_method SHELXL-97
_cell_angle_alpha 90.00
_cell_angle_beta 120.670(4)
_cell_angle_gamma 90.00
_cell_formula_units_Z 2
_cell_length_a 14.0796(14)
_cell_length_b 26.050(3)
_cell_length_c 27.0395(19)
_cell_measurement_reflns_used 8714
_cell_measurement_temperature 291(2)
_cell_measurement_theta_max 26.42
_cell_measurement_theta_min 2.11
_cell_volume 8530.1(15)
_computing_cell_refinement SMART
_computing_data_collection 'SMART (Bruker, 2000)'
_computing_data_reduction 'SAINT (Bruker, 2000)'
_computing_molecular_graphics SHELXTL
_computing_publication_material SHELXTL
_computing_structure_refinement SHELXTL
_computing_structure_solution 'SHELXTL (Bruker, 2000)'
_diffrn_ambient_temperature 291(2)
_diffrn_measured_fraction_theta_full 0.996
_diffrn_measured_fraction_theta_max 0.996
_diffrn_measurement_device_type 'Bruker Smart Aepex CCD'
_diffrn_measurement_method 'phi and omega scans'
_diffrn_radiation_monochromator graphite
_diffrn_radiation_source 'sealed tube'
_diffrn_radiation_type MoK\a
_diffrn_radiation_wavelength 0.71073
_diffrn_reflns_av_R_equivalents 0.0333
_diffrn_reflns_av_sigmaI/netI 0.0667
_diffrn_reflns_limit_h_max 17
_diffrn_reflns_limit_h_min -16
_diffrn_reflns_limit_k_max 31
_diffrn_reflns_limit_k_min -32
_diffrn_reflns_limit_l_max 33
_diffrn_reflns_limit_l_min -32
_diffrn_reflns_number 45928
_diffrn_reflns_theta_full 26.00
_diffrn_reflns_theta_max 26.00
_diffrn_reflns_theta_min 1.68
_exptl_absorpt_coefficient_mu 0.821
_exptl_absorpt_correction_T_max 0.8273
_exptl_absorpt_correction_T_min 0.7791
_exptl_absorpt_correction_type multi-scan
_exptl_absorpt_process_details 'SADABS; Bruker, 2000'
_exptl_crystal_colour black
_exptl_crystal_density_diffrn 1.369
_exptl_crystal_density_method 'not measured'
_exptl_crystal_description block
_exptl_crystal_F_000 3608
_exptl_crystal_size_max 0.32
_exptl_crystal_size_mid 0.26
_exptl_crystal_size_min 0.24
_refine_diff_density_max 0.689
_refine_diff_density_min -0.486
_refine_diff_density_rms 0.057
_refine_ls_extinction_method none
_refine_ls_goodness_of_fit_ref 1.078
_refine_ls_hydrogen_treatment constr
_refine_ls_matrix_type fullcycle
_refine_ls_number_parameters 1153
_refine_ls_number_reflns 16725
_refine_ls_number_restraints 0
_refine_ls_restrained_S_all 1.078
_refine_ls_R_factor_all 0.1027
_refine_ls_R_factor_gt 0.0626
_refine_ls_shift/su_max 0.001
_refine_ls_shift/su_mean 0.000
_refine_ls_structure_factor_coef Fsqd
_refine_ls_weighting_details 'calc w=1/[\s^2^(Fo^2^)+(0.08P)^2^+1.99P] where P=(Fo^2^+2Fc^2^)/3'
_refine_ls_weighting_scheme calc
_refine_ls_wR_factor_gt 0.1462
_refine_ls_wR_factor_ref 0.1583
_reflns_number_gt 11736
_reflns_number_total 16725
_reflns_threshold_expression >2sigma(I)
_cod_duplicate_entry 4338581
_cod_data_source_file ic8023524_si_002_1.cif
_cod_data_source_block complex1
_cod_depositor_comments
;
The following automatic conversions were performed:
'_symmetry_cell_setting' value 'Monoclinic' changed to 'monoclinic'
according to '/home/saulius/struct/CIF-dictionaries/cif_core.dic'
dictionary named 'cif_core.dic' version 2.4.1 from 2010-06-29.

Automatic conversion script
Id: cif_fix_enum 1527 2010-12-29 10:47:43Z saulius 
;
_cod_original_cell_volume 8530.1(14)
_cod_original_sg_symbol_H-M 'P 21/c'
_cod_database_code 4302277

loop_
_symmetry_equiv_pos_as_xyz
'x, y, z'
'-x, y+1/2, -z+1/2'
'-x, -y, -z'
'x, -y-1/2, z-1/2'

loop_
_atom_site_label
_atom_site_type_symbol
_atom_site_fract_x
_atom_site_fract_y
_atom_site_fract_z
_atom_site_U_iso_or_equiv
_atom_site_adp_type
_atom_site_occupancy
_atom_site_symmetry_multiplicity
_atom_site_calc_flag
_atom_site_refinement_flags
_atom_site_disorder_assembly
_atom_site_disorder_group
B1 B 0.7757(4) 0.74311(18) 0.91969(19) 0.0398(10) Uani 1 1 d . . .
H1 H 0.7774 0.7073 0.9155 0.048 Uiso 1 1 d R . .
B2 B 0.2761(4) 0.92529(18) 0.5265(2) 0.0434(11) Uani 1 1 d . . .
H2 H 0.2379 0.9113 0.4881 0.052 Uiso 1 1 d R . .
B3 B 0.9025(4) 1.26328(18) 0.75508(18) 0.0390(10) Uani 1 1 d . . .
H3 H 0.8893 1.2989 0.7510 0.047 Uiso 1 1 d R . .
C1 C 0.6650(3) 0.89237(15) 0.94061(18) 0.0419(9) Uani 1 1 d . . .
C2 C 0.7567(3) 0.90550(16) 0.87944(17) 0.0410(9) Uani 1 1 d . . .
C3 C 0.8853(3) 0.89588(16) 0.99223(17) 0.0426(10) Uani 1 1 d . . .
C4 C 0.5477(4) 0.97715(17) 0.69723(17) 0.0448(10) Uani 1 1 d . . .
C5 C 0.3761(4) 1.03248(17) 0.6701(2) 0.0508(11) Uani 1 1 d . . .
C6 C 0.3874(4) 0.94251(17) 0.71096(18) 0.0464(10) Uani 1 1 d . . .
C7 C 0.8594(3) 1.10100(15) 0.78017(19) 0.0417(9) Uani 1 1 d . . .
C8 C 0.9428(3) 1.10656(15) 0.71298(16) 0.0402(9) Uani 1 1 d . . .
C9 C 1.0789(3) 1.11816(16) 0.82611(18) 0.0455(10) Uani 1 1 d . . .
C10 C 0.5552(3) 0.82785(17) 0.82447(16) 0.0415(9) Uani 1 1 d . . .
H10 H 0.5276 0.8611 0.8151 0.050 Uiso 1 1 calc R . .
C11 C 0.5041(3) 0.78717(15) 0.79359(16) 0.0354(8) Uani 1 1 d . . .
C12 C 0.4051(3) 0.77588(15) 0.74364(16) 0.0384(9) Uani 1 1 d . . .
H12 H 0.3567 0.8022 0.7224 0.046 Uiso 1 1 calc R . .
C13 C 0.3786(3) 0.72528(16) 0.72544(19) 0.0499(12) Uani 1 1 d . . .
H13 H 0.3123 0.7177 0.6920 0.060 Uiso 1 1 calc R . .
C14 C 0.4509(3) 0.68596(18) 0.75718(18) 0.0471(10) Uani 1 1 d . . .
H14 H 0.4332 0.6521 0.7450 0.057 Uiso 1 1 calc R . .
C15 C 0.5499(4) 0.69725(16) 0.80713(19) 0.0476(10) Uani 1 1 d . . .
H15 H 0.5983 0.6709 0.8284 0.057 Uiso 1 1 calc R . .
C16 C 0.5765(3) 0.74786(16) 0.82534(17) 0.0398(9) Uani 1 1 d . . .
C17 C 0.7807(3) 0.81066(18) 1.03630(18) 0.0463(10) Uani 1 1 d . . .
H17 H 0.7803 0.8415 1.0535 0.056 Uiso 1 1 calc R . .
C18 C 0.7840(4) 0.76406(18) 1.05706(17) 0.0512(11) Uani 1 1 d . . .
C19 C 0.7830(4) 0.74396(16) 1.10441(19) 0.0479(10) Uani 1 1 d . . .
H19 H 0.7791 0.7658 1.1305 0.057 Uiso 1 1 calc R . .
C20 C 0.7878(3) 0.69115(15) 1.11276(18) 0.0427(10) Uani 1 1 d . . .
H20 H 0.7871 0.6777 1.1444 0.051 Uiso 1 1 calc R . .
C21 C 0.7936(4) 0.65845(19) 1.0738(2) 0.0573(12) Uani 1 1 d . . .
H21 H 0.7968 0.6231 1.0794 0.069 Uiso 1 1 calc R . .
C22 C 0.7946(4) 0.67855(15) 1.02642(18) 0.0479(11) Uani 1 1 d . . .
H22 H 0.7985 0.6567 1.0003 0.057 Uiso 1 1 calc R . .
C23 C 0.7898(4) 0.73135(16) 1.01807(19) 0.0472(10) Uani 1 1 d . . .
C24 C 0.9682(3) 0.83358(15) 0.91988(14) 0.0370(9) Uani 1 1 d . . .
H24 H 0.9943 0.8670 0.9241 0.044 Uiso 1 1 calc R . .
C25 C 1.0144(4) 0.79003(16) 0.90953(17) 0.0432(10) Uani 1 1 d . . .
C26 C 1.1039(3) 0.78072(16) 0.90156(16) 0.0418(10) Uani 1 1 d . . .
H26 H 1.1476 0.8078 0.9022 0.050 Uiso 1 1 calc R . .
C27 C 1.1262(4) 0.73234(16) 0.89295(18) 0.0458(10) Uani 1 1 d . . .
H27 H 1.1852 0.7255 0.8877 0.055 Uiso 1 1 calc R . .
C28 C 1.0604(3) 0.69391(16) 0.89212(16) 0.0411(9) Uani 1 1 d . . .
H28 H 1.0745 0.6604 0.8858 0.049 Uiso 1 1 calc R . .
C29 C 0.9721(4) 0.70320(16) 0.90054(17) 0.0440(10) Uani 1 1 d . . .
H29 H 0.9294 0.6759 0.9004 0.053 Uiso 1 1 calc R . .
C30 C 0.9481(3) 0.75126(16) 0.90883(17) 0.0420(9) Uani 1 1 d . . .
C31 C 0.1494(3) 0.96594(14) 0.60464(17) 0.0393(9) Uani 1 1 d . . .
H31 H 0.1563 0.9798 0.6380 0.047 Uiso 1 1 calc R . .
C32 C 0.0475(3) 0.95190(15) 0.55657(18) 0.0430(10) Uani 1 1 d . . .
C33 C -0.0659(4) 0.95242(15) 0.53951(18) 0.0433(10) Uani 1 1 d . . .
H33 H -0.0874 0.9641 0.5649 0.052 Uiso 1 1 calc R . .
C34 C -0.1437(4) 0.93582(15) 0.48594(19) 0.0455(10) Uani 1 1 d . . .
H34 H -0.2181 0.9358 0.4747 0.055 Uiso 1 1 calc R . .
C35 C -0.1100(3) 0.91901(16) 0.44858(18) 0.0452(10) Uani 1 1 d . . .
H35 H -0.1624 0.9079 0.4119 0.054 Uiso 1 1 calc R . .
C36 C 0.0023(3) 0.91853(14) 0.46560(17) 0.0384(9) Uani 1 1 d . . .
H36 H 0.0239 0.9069 0.4403 0.046 Uiso 1 1 calc R . .
C37 C 0.0805(3) 0.93525(14) 0.51962(17) 0.0371(9) Uani 1 1 d . . .
C38 C 0.4460(3) 1.03609(16) 0.57439(19) 0.0460(10) Uani 1 1 d . . .
H38 H 0.4931 1.0584 0.6035 0.055 Uiso 1 1 calc R . .
C39 C 0.4155(3) 1.03989(17) 0.51692(17) 0.0424(10) Uani 1 1 d . . .
C40 C 0.4383(4) 1.07340(16) 0.48552(18) 0.0454(10) Uani 1 1 d . . .
H40 H 0.4855 1.1010 0.5036 0.055 Uiso 1 1 calc R . .
C41 C 0.3918(4) 1.06650(17) 0.42724(19) 0.0509(11) Uani 1 1 d . . .
H41 H 0.4079 1.0893 0.4060 0.061 Uiso 1 1 calc R . .
C42 C 0.3224(4) 1.02634(18) 0.4006(2) 0.0534(11) Uani 1 1 d . . .
H42 H 0.2908 1.0217 0.3612 0.064 Uiso 1 1 calc R . .
C43 C 0.2992(3) 0.99304(16) 0.43183(17) 0.0420(10) Uani 1 1 d . . .
H43 H 0.2514 0.9657 0.4137 0.050 Uiso 1 1 calc R . .
C44 C 0.3462(3) 0.99981(14) 0.49012(17) 0.0356(8) Uani 1 1 d . . .
C45 C 0.4782(4) 0.86642(16) 0.65509(18) 0.0486(11) Uani 1 1 d . . .
H45 H 0.5246 0.8672 0.6948 0.058 Uiso 1 1 calc R . .
C46 C 0.4662(3) 0.82558(16) 0.61950(17) 0.0427(10) Uani 1 1 d . . .
C47 C 0.5120(4) 0.77716(17) 0.6249(2) 0.0578(13) Uani 1 1 d . . .
H47 H 0.5651 0.7651 0.6610 0.069 Uiso 1 1 calc R . .
C48 C 0.4785(4) 0.74683(16) 0.57649(18) 0.0464(11) Uani 1 1 d . . .
H48 H 0.5091 0.7144 0.5801 0.056 Uiso 1 1 calc R . .
C49 C 0.3991(4) 0.76492(16) 0.52261(19) 0.0463(10) Uani 1 1 d . . .
H49 H 0.3767 0.7446 0.4902 0.056 Uiso 1 1 calc R . .
C50 C 0.3533(3) 0.81334(16) 0.51719(18) 0.0445(10) Uani 1 1 d . . .
H50 H 0.3002 0.8254 0.4811 0.053 Uiso 1 1 calc R . .
C51 C 0.3868(3) 0.84367(15) 0.56563(16) 0.0373(9) Uani 1 1 d . . .
C52 C 0.7130(3) 1.16621(16) 0.66751(17) 0.0439(10) Uani 1 1 d . . .
H52 H 0.6973 1.1314 0.6601 0.053 Uiso 1 1 calc R . .
C53 C 0.6449(4) 1.20391(15) 0.63684(17) 0.0432(10) Uani 1 1 d . . .
C54 C 0.5416(4) 1.20860(16) 0.58745(19) 0.0467(10) Uani 1 1 d . . .
H54 H 0.5016 1.1794 0.5685 0.056 Uiso 1 1 calc R . .
C55 C 0.4982(4) 1.25698(16) 0.56633(17) 0.0444(10) Uani 1 1 d . . .
H55 H 0.4291 1.2601 0.5333 0.053 Uiso 1 1 calc R . .
C56 C 0.5580(3) 1.30066(16) 0.59459(18) 0.0433(10) Uani 1 1 d . . .
H56 H 0.5290 1.3330 0.5805 0.052 Uiso 1 1 calc R . .
C57 C 0.6613(3) 1.29597(16) 0.64398(17) 0.0416(9) Uani 1 1 d . . .
H57 H 0.7014 1.3252 0.6629 0.050 Uiso 1 1 calc R . .
C58 C 0.7048(4) 1.24759(16) 0.66510(17) 0.0466(10) Uani 1 1 d . . .
C59 C 0.9442(3) 1.18437(17) 0.87225(16) 0.0408(9) Uani 1 1 d . . .
H59 H 0.9582 1.1520 0.8891 0.049 Uiso 1 1 calc R . .
C60 C 0.9245(3) 1.22706(16) 0.89400(18) 0.0437(10) Uani 1 1 d . . .
C61 C 0.9091(3) 1.23905(16) 0.93954(17) 0.0415(9) Uani 1 1 d . . .
H61 H 0.9192 1.2140 0.9663 0.050 Uiso 1 1 calc R . .
C62 C 0.8787(3) 1.28850(14) 0.94510(17) 0.0408(9) Uani 1 1 d . . .
H62 H 0.8684 1.2965 0.9756 0.049 Uiso 1 1 calc R . .
C63 C 0.8635(4) 1.32597(18) 0.90512(18) 0.0503(11) Uani 1 1 d . . .
H63 H 0.8432 1.3591 0.9088 0.060 Uiso 1 1 calc R . .
C64 C 0.8789(3) 1.31399(16) 0.85958(17) 0.0440(10) Uani 1 1 d . . .
H64 H 0.8688 1.3391 0.8328 0.053 Uiso 1 1 calc R . .
C65 C 0.9094(4) 1.26453(17) 0.85402(17) 0.0448(10) Uani 1 1 d . . .
C66 C 1.1216(3) 1.19621(15) 0.74939(16) 0.0375(9) Uani 1 1 d . . .
H66 H 1.1551 1.1653 0.7499 0.045 Uiso 1 1 calc R . .
C67 C 1.1528(3) 1.24161(16) 0.74229(17) 0.0426(10) Uani 1 1 d . . .
C68 C 1.2359(4) 1.26057(15) 0.73397(16) 0.0402(9) Uani 1 1 d . . .
H68 H 1.2863 1.2382 0.7330 0.048 Uiso 1 1 calc R . .
C69 C 1.2437(4) 1.31300(16) 0.72716(19) 0.0498(11) Uani 1 1 d . . .
H69 H 1.2993 1.3257 0.7216 0.060 Uiso 1 1 calc R . .
C70 C 1.1683(4) 1.34648(17) 0.72867(19) 0.0499(11) Uani 1 1 d . . .
H70 H 1.1735 1.3816 0.7241 0.060 Uiso 1 1 calc R . .
C71 C 1.0852(4) 1.32752(16) 0.73699(18) 0.0462(10) Uani 1 1 d . . .
H71 H 1.0348 1.3499 0.7380 0.055 Uiso 1 1 calc R . .
C72 C 1.0775(3) 1.27509(17) 0.74380(19) 0.0475(10) Uani 1 1 d . . .
Fe1 Fe 0.76852(5) 0.85603(2) 0.93234(3) 0.04303(16) Uani 1 1 d . . .
Fe2 Fe 0.39404(5) 0.96844(2) 0.64714(2) 0.03754(14) Uani 1 1 d . . .
Fe3 Fe 0.94380(5) 1.15154(2) 0.76817(2) 0.04079(15) Uani 1 1 d . . .
Cu1 Cu 0.77261(5) 1.00368(2) 0.81330(2) 0.04891(15) Uani 1 1 d . . .
N1 N 0.6514(3) 0.81577(13) 0.87084(14) 0.0403(8) Uani 1 1 d . . .
N2 N 0.6640(3) 0.76545(12) 0.87154(13) 0.0344(7) Uani 1 1 d . . .
N3 N 0.7783(3) 0.80589(13) 0.98788(14) 0.0411(8) Uani 1 1 d . . .
N4 N 0.7837(3) 0.75673(12) 0.97595(15) 0.0412(8) Uani 1 1 d . . .
N5 N 0.8797(3) 0.81838(13) 0.92263(14) 0.0429(8) Uani 1 1 d . . .
N6 N 0.8679(3) 0.76778(13) 0.91579(15) 0.0421(8) Uani 1 1 d . . .
N7 N 0.7533(3) 0.93758(12) 0.85163(14) 0.0433(8) Uani 1 1 d . A .
N8 N 0.6063(3) 0.91559(12) 0.94780(15) 0.0411(8) Uani 1 1 d . B .
N9 N 0.9497(3) 0.91830(14) 1.02698(16) 0.0531(10) Uani 1 1 d . . .
N10 N 0.3836(3) 0.92826(13) 0.74885(15) 0.0451(8) Uani 1 1 d . . .
N11 N 0.6416(3) 0.98263(13) 0.72960(15) 0.0470(9) Uani 1 1 d . A .
N12 N 0.3677(3) 1.06936(12) 0.68629(14) 0.0395(8) Uani 1 1 d . . .
N13 N 0.4162(3) 0.90225(13) 0.62482(15) 0.0428(8) Uani 1 1 d . . .
N14 N 0.3600(3) 0.88949(13) 0.56993(14) 0.0435(8) Uani 1 1 d . . .
N15 N 0.2312(3) 0.95781(12) 0.59795(14) 0.0415(8) Uani 1 1 d . . .
N16 N 0.1928(3) 0.93977(12) 0.54548(13) 0.0370(7) Uani 1 1 d . . .
N17 N 0.3972(3) 0.99566(13) 0.58068(14) 0.0414(8) Uani 1 1 d . . .
N18 N 0.3388(3) 0.97436(13) 0.52985(14) 0.0424(8) Uani 1 1 d . . .
N19 N 0.8078(3) 1.18530(14) 0.71086(15) 0.0482(9) Uani 1 1 d . . .
N20 N 0.8027(3) 1.23493(12) 0.70934(13) 0.0333(7) Uani 1 1 d . . .
N21 N 1.0331(3) 1.20133(12) 0.75593(12) 0.0344(7) Uani 1 1 d . . .
N22 N 1.0037(3) 1.24983(12) 0.75207(13) 0.0381(8) Uani 1 1 d . . .
N23 N 0.9410(3) 1.19491(13) 0.82504(15) 0.0450(8) Uani 1 1 d . . .
N24 N 0.9204(3) 1.24429(12) 0.81304(13) 0.0356(7) Uani 1 1 d . . .
N25 N 0.8137(3) 1.07308(14) 0.78773(15) 0.0464(8) Uani 1 1 d . A .
N26 N 0.9400(3) 1.07959(12) 0.68160(14) 0.0415(8) Uani 1 1 d . . .
N27 N 1.1536(3) 1.09856(13) 0.85838(14) 0.0426(8) Uani 1 1 d . . .
Na1 Na 0.48415(13) 0.98731(6) 0.92812(7) 0.0454(4) Uani 1 1 d . . .
O1 O 0.639(3) 1.0446(10) 0.8166(14) 0.036(3) Uani 0.50 1 d P A 1
H1A H 0.5767 1.0388 0.7868 0.043 Uiso 0.50 1 d PR A 1
H1B H 0.6499 1.0756 0.8203 0.043 Uiso 0.50 1 d PR A 1
O2 O 0.8807(2) 1.02381(10) 0.90365(11) 0.0455(7) Uani 1 1 d . A .
H2A H 0.9466 1.0138 0.9153 0.055 Uiso 1 1 d R . .
H2B H 0.8810 1.0550 0.9071 0.055 Uiso 1 1 d R . .
O3 O 0.909(2) 0.9692(10) 0.8088(11) 0.049(6) Uani 0.50 1 d P A 1
H3A H 0.9693 0.9854 0.8246 0.059 Uiso 0.50 1 d PR A 1
H3B H 0.8932 0.9576 0.7767 0.059 Uiso 0.50 1 d PR A 1
O4 O 0.349(2) 1.0556(7) 0.8958(11) 0.050(4) Uani 0.50 1 d P B 1
H4A H 0.2869 1.0437 0.8893 0.060 Uiso 0.50 1 d PR B 1
H4B H 0.3703 1.0774 0.9217 0.060 Uiso 0.50 1 d PR B 1
O5 O 0.613(2) 1.0395(11) 0.9315(14) 0.059(9) Uani 0.50 1 d P B 1
H5A H 0.6728 1.0239 0.9419 0.070 Uiso 0.50 1 d PR B 1
H5B H 0.6239 1.0624 0.9550 0.070 Uiso 0.50 1 d PR B 1
O6 O 0.345(5) 0.9263(16) 0.8994(16) 0.051(6) Uani 0.50 1 d P B 1
H6B H 0.3093 0.9317 0.9164 0.061 Uiso 0.50 1 d PR B 1
H6A H 0.3022 0.9277 0.8636 0.061 Uiso 0.50 1 d PR B 1
O7 O 0.4834(16) 0.9880(9) 0.8334(15) 0.055(6) Uani 0.50 1 d P C 1
H7A H 0.4602 1.0159 0.8176 0.067 Uiso 0.50 1 d PR C 1
H7B H 0.4404 0.9654 0.8117 0.067 Uiso 0.50 1 d PR C 1
O8 O 0.522(3) 0.9403(18) 1.0191(19) 0.039(6) Uani 0.50 1 d P . 1
H8A H 0.4648 0.9154 1.0116 0.047 Uiso 0.50 1 calc PR . 1
H8B H 0.5935 0.9237 1.0383 0.047 Uiso 0.50 1 calc PR . 1
O9 O 0.1823(7) 0.9330(4) 0.7644(4) 0.048(2) Uani 0.30 1 d P . .
H9A H 0.1531 0.9506 0.7790 0.058 Uiso 0.30 1 d PR . .
H9B H 0.1792 0.9481 0.7365 0.058 Uiso 0.30 1 d PR . .
O10 O 0.2557(8) 0.0972(3) 0.7385(4) 0.045(2) Uani 0.30 1 d P . .
H10A H 0.1920 0.0860 0.7142 0.054 Uiso 0.30 1 d PR . .
H10B H 0.3031 0.0887 0.7293 0.054 Uiso 0.30 1 d PR . .
O11 O 0.4090(6) 0.1127(3) 0.7975(3) 0.0430(16) Uani 0.40 1 d P . .
H11A H 0.4453 0.0859 0.8097 0.052 Uiso 0.40 1 d PR . .
H11B H 0.4395 0.1309 0.7839 0.052 Uiso 0.40 1 d PR . .
O12 O 0.1706(7) 1.0019(3) 0.9213(3) 0.0324(19) Uani 0.30 1 d P . .
H12A H 0.1787 0.9714 0.9171 0.039 Uiso 0.30 1 d PR . .
H12B H 0.1226 1.0054 0.9314 0.039 Uiso 0.30 1 d PR . .
O13 O 1.0039(8) 1.4065(4) 0.8187(4) 0.042(2) Uani 0.30 1 d P . .
H13A H 1.0593 1.4201 0.8476 0.050 Uiso 0.30 1 d PR . .
H13B H 0.9587 1.4298 0.7981 0.050 Uiso 0.30 1 d PR . .
O14 O 0.3368(6) 0.6277(3) 0.5518(3) 0.0445(17) Uani 0.40 1 d P . .
H14A H 0.3466 0.6076 0.5309 0.053 Uiso 0.40 1 d PR . .
H14B H 0.2891 0.6493 0.5311 0.053 Uiso 0.40 1 d PR . .
O1' O 0.627(3) 1.0379(11) 0.8240(15) 0.041(4) Uani 0.50 1 d P A 2
H1C H 0.5654 1.0321 0.7941 0.049 Uiso 0.50 1 d PR A 2
H1D H 0.6386 1.0688 0.8276 0.049 Uiso 0.50 1 d PR A 2
O3' O 0.917(2) 0.9680(9) 0.8113(11) 0.057(8) Uani 0.50 1 d P A 2
H3C H 0.9774 0.9841 0.8271 0.068 Uiso 0.50 1 d PR A 2
H3D H 0.9012 0.9563 0.7792 0.068 Uiso 0.50 1 d PR A 2
O4' O 0.3576(18) 1.0432(7) 0.9017(10) 0.050(4) Uani 0.50 1 d P B 2
H4C H 0.3493 1.0563 0.8716 0.060 Uiso 0.50 1 d PR B 2
H4D H 0.2959 1.0312 0.8953 0.060 Uiso 0.50 1 d PR B 2
O5' O 0.612(2) 1.0386(10) 0.9336(13) 0.055(9) Uani 0.50 1 d P B 2
H5C H 0.6236 1.0616 0.9571 0.066 Uiso 0.50 1 d PR B 2
H5D H 0.6726 1.0230 0.9443 0.066 Uiso 0.50 1 d PR B 2
O6' O 0.335(5) 0.9249(16) 0.8982(17) 0.064(11) Uani 0.50 1 d P B 2
H6D H 0.2998 0.9307 0.9155 0.076 Uiso 0.50 1 d PR B 2
H6C H 0.2921 0.9263 0.8625 0.076 Uiso 0.50 1 d PR B 2
O7' O 0.4818(18) 0.9895(9) 0.8416(15) 0.057(6) Uani 0.50 1 d P B 2
H7C H 0.5471 0.9847 0.8477 0.068 Uiso 0.50 1 d PR B 2
H7D H 0.4387 0.9670 0.8199 0.068 Uiso 0.50 1 d PR B 2
O8' O 0.522(3) 0.9467(17) 1.0138(18) 0.039(7) Uani 0.50 1 d P . 2
H8C H 0.5949 0.9309 1.0323 0.047 Uiso 0.50 1 calc PR . 2
H8D H 0.4678 0.9206 1.0063 0.047 Uiso 0.50 1 calc PR . 2

loop_
_atom_site_aniso_label
_atom_site_aniso_U_11
_atom_site_aniso_U_22
_atom_site_aniso_U_33
_atom_site_aniso_U_23
_atom_site_aniso_U_13
_atom_site_aniso_U_12
B1 0.033(2) 0.039(2) 0.035(2) -0.0055(19) 0.0092(19) -0.0009(19)
B2 0.040(3) 0.040(2) 0.041(3) -0.001(2) 0.015(2) 0.003(2)
B3 0.036(2) 0.038(2) 0.030(2) -0.0027(18) 0.0081(19) 0.0024(19)
C1 0.038(2) 0.037(2) 0.045(2) 0.0028(17) 0.0166(18) 0.0002(17)
C2 0.041(2) 0.045(2) 0.036(2) -0.0106(17) 0.0185(18) 0.0102(18)
C3 0.037(2) 0.044(2) 0.034(2) -0.0081(17) 0.0088(17) 0.0143(18)
C4 0.043(2) 0.049(2) 0.034(2) 0.0002(18) 0.0131(19) 0.0018(19)
C5 0.043(2) 0.044(2) 0.052(3) -0.012(2) 0.014(2) 0.0005(19)
C6 0.045(2) 0.053(3) 0.035(2) -0.0001(19) 0.0160(19) 0.0006(19)
C7 0.036(2) 0.035(2) 0.052(2) -0.0040(18) 0.0213(19) 0.0060(17)
C8 0.045(2) 0.035(2) 0.034(2) 0.0122(16) 0.0146(18) 0.0020(17)
C9 0.039(2) 0.040(2) 0.041(2) 0.0080(18) 0.0084(18) -0.0034(18)
C10 0.0297(19) 0.051(2) 0.0298(19) -0.0008(17) 0.0048(16) 0.0050(17)
C11 0.032(2) 0.042(2) 0.033(2) 0.0063(16) 0.0174(17) -0.0034(16)
C12 0.034(2) 0.040(2) 0.0314(19) 0.0105(16) 0.0095(17) 0.0053(17)
C13 0.032(2) 0.044(2) 0.045(2) 0.0189(19) -0.0010(18) -0.0079(18)
C14 0.035(2) 0.050(2) 0.040(2) 0.0073(19) 0.0076(18) 0.0107(18)
C15 0.049(3) 0.038(2) 0.043(2) 0.0110(18) 0.014(2) 0.0091(19)
C16 0.0276(19) 0.050(2) 0.040(2) 0.0149(18) 0.0155(17) 0.0097(17)
C17 0.038(2) 0.053(3) 0.036(2) 0.0068(19) 0.0101(19) 0.0142(19)
C18 0.043(2) 0.059(3) 0.029(2) 0.0006(19) 0.0015(19) 0.010(2)
C19 0.044(2) 0.043(2) 0.046(2) 0.0003(19) 0.016(2) 0.0151(19)
C20 0.033(2) 0.037(2) 0.037(2) -0.0057(17) 0.0027(17) 0.0101(16)
C21 0.066(3) 0.053(3) 0.048(3) -0.010(2) 0.025(2) 0.001(2)
C22 0.050(2) 0.032(2) 0.039(2) -0.0033(17) 0.006(2) 0.0101(18)
C23 0.043(2) 0.040(2) 0.044(2) 0.0012(18) 0.012(2) 0.0063(18)
C24 0.035(2) 0.042(2) 0.0184(17) -0.0144(15) 0.0028(15) -0.0069(16)
C25 0.042(2) 0.042(2) 0.037(2) -0.0117(17) 0.0144(19) -0.0063(18)
C26 0.047(2) 0.044(2) 0.0257(18) -0.0127(17) 0.0125(18) -0.0165(18)
C27 0.041(2) 0.046(2) 0.040(2) -0.0154(18) 0.0132(19) -0.0126(19)
C28 0.040(2) 0.043(2) 0.030(2) -0.0168(17) 0.0110(17) -0.0148(18)
C29 0.041(2) 0.046(2) 0.033(2) -0.0118(17) 0.0097(18) -0.0108(18)
C30 0.0271(19) 0.050(2) 0.035(2) -0.0103(18) 0.0050(16) -0.0042(17)
C31 0.041(2) 0.0274(18) 0.039(2) -0.0105(16) 0.0125(18) -0.0046(16)
C32 0.042(2) 0.034(2) 0.043(2) -0.0231(17) 0.0149(19) -0.0101(17)
C33 0.048(2) 0.036(2) 0.042(2) -0.0108(17) 0.020(2) -0.0152(18)
C34 0.042(2) 0.034(2) 0.051(2) -0.0160(18) 0.017(2) 0.0033(17)
C35 0.039(2) 0.041(2) 0.038(2) -0.0148(18) 0.0075(18) 0.0075(18)
C36 0.038(2) 0.0311(19) 0.041(2) -0.0118(16) 0.0164(18) -0.0065(16)
C37 0.037(2) 0.0274(18) 0.040(2) -0.0102(16) 0.0140(17) -0.0036(15)
C38 0.038(2) 0.045(2) 0.046(2) -0.0025(19) 0.015(2) -0.0060(18)
C39 0.0265(19) 0.054(2) 0.039(2) -0.0173(18) 0.0110(17) -0.0177(17)
C40 0.047(2) 0.042(2) 0.039(2) -0.0092(18) 0.016(2) -0.0108(19)
C41 0.053(3) 0.048(2) 0.045(2) -0.013(2) 0.020(2) -0.019(2)
C42 0.051(3) 0.057(3) 0.042(2) -0.014(2) 0.016(2) -0.012(2)
C43 0.0300(19) 0.044(2) 0.039(2) -0.0183(18) 0.0082(17) -0.0129(17)
C44 0.0285(18) 0.0284(18) 0.046(2) -0.0077(16) 0.0167(17) -0.0053(15)
C45 0.052(3) 0.037(2) 0.035(2) 0.0030(17) 0.006(2) -0.0023(19)
C46 0.032(2) 0.046(2) 0.030(2) -0.0107(17) 0.0019(17) -0.0075(17)
C47 0.055(3) 0.041(2) 0.046(3) -0.003(2) 0.004(2) -0.008(2)
C48 0.045(2) 0.039(2) 0.042(2) 0.0121(18) 0.012(2) -0.0100(18)
C49 0.046(2) 0.040(2) 0.042(2) 0.0080(18) 0.015(2) -0.0119(18)
C50 0.037(2) 0.047(2) 0.036(2) 0.0064(18) 0.0087(18) 0.0070(18)
C51 0.0241(18) 0.047(2) 0.033(2) 0.0064(17) 0.0086(16) 0.0040(16)
C52 0.042(2) 0.041(2) 0.036(2) 0.0109(17) 0.0100(18) 0.0037(18)
C53 0.046(2) 0.039(2) 0.030(2) 0.0111(16) 0.0085(18) -0.0018(18)
C54 0.039(2) 0.038(2) 0.044(2) -0.0050(18) 0.0078(19) -0.0070(18)
C55 0.041(2) 0.042(2) 0.033(2) 0.0059(17) 0.0071(18) -0.0057(18)
C56 0.032(2) 0.042(2) 0.043(2) -0.0091(18) 0.0104(18) -0.0084(17)
C57 0.041(2) 0.042(2) 0.035(2) -0.0103(17) 0.0150(18) -0.0179(18)
C58 0.054(3) 0.043(2) 0.0275(19) -0.0134(17) 0.0092(19) -0.0114(19)
C59 0.034(2) 0.053(2) 0.0293(19) -0.0048(17) 0.0113(17) -0.0045(18)
C60 0.0286(19) 0.046(2) 0.039(2) -0.0004(18) 0.0045(17) -0.0044(17)
C61 0.0275(19) 0.049(2) 0.035(2) -0.0022(18) 0.0064(17) 0.0033(17)
C62 0.041(2) 0.031(2) 0.040(2) 0.0092(16) 0.0132(18) -0.0109(17)
C63 0.054(3) 0.044(2) 0.041(2) 0.0146(19) 0.015(2) -0.002(2)
C64 0.044(2) 0.038(2) 0.033(2) 0.0097(17) 0.0076(18) 0.0057(18)
C65 0.044(2) 0.051(2) 0.032(2) 0.0055(18) 0.0140(19) 0.0082(19)
C66 0.0311(19) 0.040(2) 0.032(2) 0.0073(16) 0.0095(17) 0.0039(16)
C67 0.038(2) 0.041(2) 0.035(2) 0.0020(17) 0.0092(18) 0.0024(18)
C68 0.045(2) 0.038(2) 0.0253(18) 0.0103(16) 0.0092(17) 0.0105(18)
C69 0.050(3) 0.040(2) 0.046(2) 0.0120(19) 0.015(2) 0.0071(19)
C70 0.050(3) 0.044(2) 0.045(2) 0.0100(19) 0.017(2) 0.011(2)
C71 0.044(2) 0.040(2) 0.041(2) 0.0019(18) 0.012(2) 0.0201(19)
C72 0.035(2) 0.044(2) 0.048(3) 0.0013(19) 0.010(2) 0.0047(18)
Fe1 0.0433(3) 0.0273(3) 0.0404(3) -0.0022(2) 0.0082(3) 0.0098(2)
Fe2 0.0430(3) 0.0360(3) 0.0289(3) -0.0023(2) 0.0149(3) -0.0015(2)
Fe3 0.0374(3) 0.0418(3) 0.0333(3) 0.0028(2) 0.0108(3) 0.0023(2)
Cu1 0.0449(3) 0.0449(3) 0.0339(3) -0.0043(2) 0.0034(2) 0.0113(2)
N1 0.0268(16) 0.046(2) 0.0344(17) 0.0080(14) 0.0054(14) 0.0132(14)
N2 0.0377(17) 0.0346(17) 0.0301(16) 0.0020(13) 0.0167(14) 0.0050(13)
N3 0.0391(18) 0.0418(19) 0.0346(17) 0.0009(14) 0.0131(15) 0.0219(15)
N4 0.0341(17) 0.0371(18) 0.0456(19) -0.0003(15) 0.0153(16) 0.0087(14)
N5 0.0363(18) 0.0424(19) 0.0361(18) -0.0116(15) 0.0084(15) 0.0013(15)
N6 0.0314(17) 0.0408(19) 0.0423(19) -0.0098(15) 0.0104(15) -0.0105(14)
N7 0.049(2) 0.0342(18) 0.0385(18) -0.0141(14) 0.0158(16) 0.0142(15)
N8 0.0367(18) 0.0354(17) 0.049(2) -0.0022(15) 0.0198(16) -0.0072(14)
N9 0.0391(19) 0.044(2) 0.046(2) 0.0152(16) 0.0002(17) 0.0089(16)
N10 0.043(2) 0.049(2) 0.046(2) -0.0147(16) 0.0247(17) -0.0147(16)
N11 0.0412(19) 0.0378(18) 0.0415(19) -0.0037(15) 0.0061(16) 0.0120(15)
N12 0.0406(18) 0.0361(17) 0.0345(17) 0.0037(14) 0.0138(15) -0.0034(14)
N13 0.0351(18) 0.0361(18) 0.045(2) -0.0069(15) 0.0110(16) -0.0115(14)
N14 0.0262(16) 0.0446(19) 0.0404(19) -0.0015(15) 0.0030(14) 0.0013(14)
N15 0.0396(18) 0.0324(17) 0.0404(19) -0.0086(14) 0.0116(16) -0.0029(14)
N16 0.0332(16) 0.0387(18) 0.0291(16) -0.0092(13) 0.0088(14) -0.0026(13)
N17 0.0449(19) 0.0424(19) 0.0325(17) 0.0033(14) 0.0166(16) 0.0058(15)
N18 0.0334(18) 0.0448(19) 0.0364(18) -0.0013(15) 0.0087(15) 0.0092(15)
N19 0.0350(18) 0.046(2) 0.040(2) -0.0005(15) 0.0025(16) 0.0077(15)
N20 0.0349(17) 0.0364(17) 0.0334(16) -0.0082(13) 0.0208(14) -0.0060(13)
N21 0.0372(17) 0.0373(17) 0.0231(15) -0.0008(12) 0.0112(14) 0.0008(14)
N22 0.0379(18) 0.0425(18) 0.0256(15) 0.0121(14) 0.0101(14) 0.0137(15)
N23 0.053(2) 0.042(2) 0.0371(19) 0.0036(15) 0.0215(17) -0.0044(16)
N24 0.0323(17) 0.0369(17) 0.0296(16) -0.0011(13) 0.0100(14) -0.0024(13)
N25 0.0370(19) 0.058(2) 0.0369(18) 0.0007(16) 0.0133(15) 0.0080(16)
N26 0.051(2) 0.0316(17) 0.0360(18) 0.0044(14) 0.0183(16) -0.0109(15)
N27 0.0351(18) 0.0461(19) 0.0336(17) -0.0076(14) 0.0081(15) -0.0084(15)
Na1 0.0395(9) 0.0369(8) 0.0370(8) 0.0082(7) 0.0030(7) 0.0115(7)
O1 0.041(8) 0.036(7) 0.032(6) 0.022(5) 0.019(4) 0.014(6)
O2 0.0466(16) 0.0351(15) 0.0321(14) 0.0088(11) 0.0036(13) 0.0118(12)
O3 0.042(8) 0.058(12) 0.037(9) 0.012(7) 0.013(7) 0.012(7)
O4 0.065(7) 0.017(6) 0.056(8) 0.005(4) 0.022(6) 0.011(4)
O5 0.064(15) 0.048(14) 0.044(15) 0.017(10) 0.013(12) -0.016(10)
O6 0.030(7) 0.049(12) 0.034(10) -0.003(9) -0.012(7) 0.000(6)
O7 0.042(8) 0.058(9) 0.051(12) -0.002(6) 0.014(6) -0.007(7)
O8 0.025(8) 0.045(13) 0.039(8) -0.010(7) 0.010(6) 0.002(7)
O9 0.036(5) 0.050(6) 0.033(5) -0.003(4) 0.000(4) 0.013(4)
O10 0.046(5) 0.035(5) 0.042(5) -0.006(4) 0.013(5) -0.002(4)
O11 0.045(4) 0.030(3) 0.039(4) -0.009(3) 0.011(3) -0.004(3)
O12 0.032(4) 0.029(4) 0.022(4) -0.001(3) 0.003(3) -0.008(3)
O13 0.046(5) 0.044(5) 0.022(4) 0.001(4) 0.008(4) 0.002(4)
O14 0.036(4) 0.039(4) 0.040(4) 0.000(3) 0.006(3) 0.008(3)
O1' 0.042(6) 0.041(7) 0.040(10) 0.022(5) 0.020(5) 0.002(4)
O3' 0.053(11) 0.031(9) 0.054(12) -0.013(8) 0.005(8) -0.013(8)
O4' 0.045(6) 0.042(11) 0.031(5) -0.001(7) -0.004(4) -0.005(7)
O5' 0.039(12) 0.043(13) 0.052(16) 0.010(10) 0.001(10) 0.013(10)
O6' 0.047(18) 0.042(12) 0.047(13) 0.016(11) -0.015(9) 0.008(10)
O7' 0.061(10) 0.049(7) 0.038(7) 0.010(5) 0.009(5) 0.030(7)
O8' 0.041(10) 0.032(7) 0.041(9) -0.012(7) 0.018(6) 0.017(7)

loop_
_atom_type_symbol
_atom_type_description
_atom_type_scat_dispersion_real
_atom_type_scat_dispersion_imag
_atom_type_scat_source
C C 0.0033 0.0016 'International Tables Vol C Tables 4.2.6.8 and 6.1.1.4'
H H 0.0000 0.0000 'International Tables Vol C Tables 4.2.6.8 and 6.1.1.4'
B B 0.0013 0.0007 'International Tables Vol C Tables 4.2.6.8 and 6.1.1.4'
N N 0.0061 0.0033 'International Tables Vol C Tables 4.2.6.8 and 6.1.1.4'
O O 0.0106 0.0060 'International Tables Vol C Tables 4.2.6.8 and 6.1.1.4'
Cu Cu 0.3201 1.2651 'International Tables Vol C Tables 4.2.6.8 and 6.1.1.4'
Fe Fe 0.3463 0.8444 'International Tables Vol C Tables 4.2.6.8 and 6.1.1.4'
Na Na 0.0362 0.0249 'International Tables Vol C Tables 4.2.6.8 and 6.1.1.4'

loop_
_geom_angle_atom_site_label_1
_geom_angle_atom_site_label_2
_geom_angle_atom_site_label_3
_geom_angle
_geom_angle_site_symmetry_1
_geom_angle_site_symmetry_3
_geom_angle_publ_flag
N6 B1 N4 110.4(3) . . ?
N6 B1 N2 108.8(3) . . ?
N4 B1 N2 106.2(3) . . ?
N6 B1 H1 109.9 . . ?
N4 B1 H1 111.1 . . ?
N2 B1 H1 110.4 . . ?
N14 B2 N18 105.9(3) . . ?
N14 B2 N16 108.6(3) . . ?
N18 B2 N16 106.7(3) . . ?
N14 B2 H2 113.2 . . ?
N18 B2 H2 111.6 . . ?
N16 B2 H2 110.4 . . ?
N20 B3 N22 110.6(3) . . ?
N20 B3 N24 106.2(3) . . ?
N22 B3 N24 108.2(3) . . ?
N20 B3 H3 109.9 . . ?
N22 B3 H3 111.0 . . ?
N24 B3 H3 110.9 . . ?
N8 C1 Fe1 176.7(4) . . ?
N7 C2 Fe1 174.3(3) . . ?
N9 C3 Fe1 177.8(4) . . ?
N11 C4 Fe2 177.7(3) . . ?
N12 C5 Fe2 176.6(4) . . ?
N10 C6 Fe2 178.6(4) . . ?
N25 C7 Fe3 178.8(4) . . ?
N26 C8 Fe3 177.5(3) . . ?
N27 C9 Fe3 178.6(3) . . ?
C11 C10 N1 111.9(4) . . ?
C11 C10 H10 124.1 . . ?
N1 C10 H10 124.1 . . ?
C10 C11 C12 137.8(4) . . ?
C10 C11 C16 102.1(4) . . ?
C12 C11 C16 120.0(4) . . ?
C11 C12 C13 120.0(4) . . ?
C11 C12 H12 120.0 . . ?
C13 C12 H12 120.0 . . ?
C14 C13 C12 120.0(4) . . ?
C14 C13 H13 120.0 . . ?
C12 C13 H13 120.0 . . ?
C13 C14 C15 120.0(4) . . ?
C13 C14 H14 120.0 . . ?
C15 C14 H14 120.0 . . ?
C14 C15 C16 120.0(4) . . ?
C14 C15 H15 120.0 . . ?
C16 C15 H15 120.0 . . ?
N2 C16 C15 128.4(3) . . ?
N2 C16 C11 111.6(3) . . ?
C15 C16 C11 120.0(4) . . ?
N3 C17 C18 108.4(4) . . ?
N3 C17 H17 125.8 . . ?
C18 C17 H17 125.8 . . ?
C17 C18 C19 136.0(4) . . ?
C17 C18 C23 104.0(4) . . ?
C19 C18 C23 120.0(4) . . ?
C20 C19 C18 120.0(4) . . ?
C20 C19 H19 120.0 . . ?
C18 C19 H19 120.0 . . ?
C19 C20 C21 120.0(5) . . ?
C19 C20 H20 120.0 . . ?
C21 C20 H20 120.0 . . ?
C20 C21 C22 120.0(4) . . ?
C20 C21 H21 120.0 . . ?
C22 C21 H21 120.0 . . ?
C23 C22 C21 120.0(4) . . ?
C23 C22 H22 120.0 . . ?
C21 C22 H22 120.0 . . ?
N4 C23 C22 129.1(4) . . ?
N4 C23 C18 110.8(4) . . ?
C22 C23 C18 120.0(4) . . ?
N5 C24 C25 108.0(3) . . ?
N5 C24 H24 126.0 . . ?
C25 C24 H24 126.0 . . ?
C30 C25 C26 122.0(4) . . ?
C30 C25 C24 102.5(4) . . ?
C26 C25 C24 135.5(4) . . ?
C27 C26 C25 119.6(4) . . ?
C27 C26 H26 120.2 . . ?
C25 C26 H26 120.2 . . ?
C26 C27 C28 118.5(4) . . ?
C26 C27 H27 120.8 . . ?
C28 C27 H27 120.8 . . ?
C27 C28 C29 121.8(4) . . ?
C27 C28 H28 119.1 . . ?
C29 C28 H28 119.1 . . ?
C30 C29 C28 120.6(4) . . ?
C30 C29 H29 119.7 . . ?
C28 C29 H29 119.7 . . ?
N6 C30 C29 129.7(4) . . ?
N6 C30 C25 112.8(4) . . ?
C29 C30 C25 117.5(4) . . ?
N15 C31 C32 113.4(3) . . ?
N15 C31 H31 123.3 . . ?
C32 C31 H31 123.3 . . ?
C37 C32 C31 101.0(4) . . ?
C37 C32 C33 120.7(4) . . ?
C31 C32 C33 138.3(4) . . ?
C34 C33 C32 120.2(4) . . ?
C34 C33 H33 119.9 . . ?
C32 C33 H33 119.9 . . ?
C33 C34 C35 119.0(4) . . ?
C33 C34 H34 120.5 . . ?
C35 C34 H34 120.5 . . ?
C34 C35 C36 120.7(4) . . ?
C34 C35 H35 119.7 . . ?
C36 C35 H35 119.7 . . ?
C37 C36 C35 120.2(4) . . ?
C37 C36 H36 119.9 . . ?
C35 C36 H36 119.9 . . ?
N16 C37 C32 109.5(3) . . ?
N16 C37 C36 131.2(4) . . ?
C32 C37 C36 119.3(4) . . ?
N17 C38 C39 108.5(3) . . ?
N17 C38 H38 125.7 . . ?
C39 C38 H38 125.7 . . ?
C44 C39 C40 119.5(4) . . ?
C44 C39 C38 105.7(4) . . ?
C40 C39 C38 134.8(4) . . ?
C39 C40 C41 120.2(4) . . ?
C39 C40 H40 119.9 . . ?
C41 C40 H40 119.9 . . ?
C42 C41 C40 120.0(4) . . ?
C42 C41 H41 120.0 . . ?
C40 C41 H41 120.0 . . ?
C41 C42 C43 119.8(4) . . ?
C41 C42 H42 120.1 . . ?
C43 C42 H42 120.1 . . ?
C42 C43 C44 120.1(4) . . ?
C42 C43 H43 119.9 . . ?
C44 C43 H43 119.9 . . ?
N18 C44 C39 106.7(3) . . ?
N18 C44 C43 133.0(3) . . ?
C39 C44 C43 120.3(4) . . ?
N13 C45 C46 108.7(3) . . ?
N13 C45 H45 125.7 . . ?
C46 C45 H45 125.7 . . ?
C45 C46 C47 137.5(4) . . ?
C45 C46 C51 102.4(4) . . ?
C47 C46 C51 120.0(4) . . ?
C46 C47 C48 120.0(4) . . ?
C46 C47 H47 120.0 . . ?
C48 C47 H47 120.0 . . ?
C49 C48 C47 120.0(4) . . ?
C49 C48 H48 120.0 . . ?
C47 C48 H48 120.0 . . ?
C48 C49 C50 120.0(4) . . ?
C48 C49 H49 120.0 . . ?
C50 C49 H49 120.0 . . ?
C51 C50 C49 120.0(4) . . ?
C51 C50 H50 120.0 . . ?
C49 C50 H50 120.0 . . ?
N14 C51 C50 130.1(3) . . ?
N14 C51 C46 109.8(3) . . ?
C50 C51 C46 120.0(4) . . ?
C53 C52 N19 110.5(4) . . ?
C53 C52 H52 124.7 . . ?
N19 C52 H52 124.7 . . ?
C52 C53 C54 137.2(4) . . ?
C52 C53 C58 102.7(4) . . ?
C54 C53 C58 120.0(4) . . ?
C53 C54 C55 120.0(4) . . ?
C53 C54 H54 120.0 . . ?
C55 C54 H54 120.0 . . ?
C56 C55 C54 120.0(4) . . ?
C56 C55 H55 120.0 . . ?
C54 C55 H55 120.0 . . ?
C57 C56 C55 120.0(4) . . ?
C57 C56 H56 120.0 . . ?
C55 C56 H56 120.0 . . ?
C58 C57 C56 120.0(4) . . ?
C58 C57 H57 120.0 . . ?
C56 C57 H57 120.0 . . ?
N20 C58 C57 129.3(3) . . ?
N20 C58 C53 110.6(4) . . ?
C57 C58 C53 120.0(4) . . ?
N23 C59 C60 110.2(3) . . ?
N23 C59 H59 124.9 . . ?
C60 C59 H59 124.9 . . ?
C59 C60 C61 136.9(4) . . ?
C59 C60 C65 102.9(3) . . ?
C61 C60 C65 120.0(4) . . ?
C60 C61 C62 120.0(4) . . ?
C60 C61 H61 120.0 . . ?
C62 C61 H61 120.0 . . ?
C63 C62 C61 120.0(4) . . ?
C63 C62 H62 120.0 . . ?
C61 C62 H62 120.0 . . ?
C62 C63 C64 120.0(4) . . ?
C62 C63 H63 120.0 . . ?
C64 C63 H63 120.0 . . ?
C65 C64 C63 120.0(4) . . ?
C65 C64 H64 120.0 . . ?
C63 C64 H64 120.0 . . ?
N24 C65 C64 130.0(4) . . ?
N24 C65 C60 109.8(4) . . ?
C64 C65 C60 120.0(4) . . ?
C67 C66 N21 109.3(4) . . ?
C67 C66 H66 125.3 . . ?
N21 C66 H66 125.3 . . ?
C66 C67 C68 135.9(4) . . ?
C66 C67 C72 104.1(4) . . ?
C68 C67 C72 120.0(4) . . ?
C69 C68 C67 120.0(4) . . ?
C69 C68 H68 120.0 . . ?
C67 C68 H68 120.0 . . ?
C68 C69 C70 120.0(5) . . ?
C68 C69 H69 120.0 . . ?
C70 C69 H69 120.0 . . ?
C69 C70 C71 120.0(4) . . ?
C69 C70 H70 120.0 . . ?
C71 C70 H70 120.0 . . ?
C72 C71 C70 120.0(4) . . ?
C72 C71 H71 120.0 . . ?
C70 C71 H71 120.0 . . ?
N22 C72 C71 128.6(4) . . ?
N22 C72 C67 111.4(4) . . ?
C71 C72 C67 120.0(4) . . ?
C1 Fe1 C2 88.38(17) . . ?
C1 Fe1 C3 90.58(17) . . ?
C2 Fe1 C3 88.64(18) . . ?
C1 Fe1 N3 89.99(13) . . ?
C2 Fe1 N3 178.35(11) . . ?
C3 Fe1 N3 91.10(13) . . ?
C1 Fe1 N1 90.16(13) . . ?
C2 Fe1 N1 90.68(13) . . ?
C3 Fe1 N1 178.98(14) . . ?
N3 Fe1 N1 89.61(15) . . ?
C1 Fe1 N5 178.79(13) . . ?
C2 Fe1 N5 90.44(12) . . ?
C3 Fe1 N5 89.12(12) . . ?
N3 Fe1 N5 91.19(14) . . ?
N1 Fe1 N5 90.13(14) . . ?
C5 Fe2 C4 87.31(19) . . ?
C5 Fe2 C6 86.4(2) . . ?
C4 Fe2 C6 87.73(19) . . ?
C5 Fe2 N13 178.62(15) . . ?
C4 Fe2 N13 91.33(13) . . ?
C6 Fe2 N13 93.32(14) . . ?
C5 Fe2 N17 93.04(16) . . ?
C4 Fe2 N17 93.48(13) . . ?
C6 Fe2 N17 178.63(14) . . ?
N13 Fe2 N17 87.29(15) . . ?
C5 Fe2 N15 92.40(14) . . ?
C4 Fe2 N15 176.80(13) . . ?
C6 Fe2 N15 89.07(13) . . ?
N13 Fe2 N15 88.94(14) . . ?
N17 Fe2 N15 89.72(15) . . ?
C8 Fe3 C7 87.26(17) . . ?
C8 Fe3 N23 177.31(12) . . ?
C7 Fe3 N23 90.05(12) . . ?
C8 Fe3 C9 88.23(18) . . ?
C7 Fe3 C9 89.58(17) . . ?
N23 Fe3 C9 91.66(14) . . ?
C8 Fe3 N21 91.37(12) . . ?
C7 Fe3 N21 178.11(11) . . ?
N23 Fe3 N21 91.31(14) . . ?
C9 Fe3 N21 89.06(13) . . ?
C8 Fe3 N19 92.49(12) . . ?
C7 Fe3 N19 90.10(12) . . ?
N23 Fe3 N19 87.60(16) . . ?
C9 Fe3 N19 179.20(14) . . ?
N21 Fe3 N19 91.27(15) . . ?
N7 Cu1 N25 170.89(13) . . ?
N7 Cu1 N11 93.05(14) . . ?
N25 Cu1 N11 96.04(14) . . ?
N7 Cu1 O3 91.6(6) . . ?
N25 Cu1 O3 86.5(6) . . ?
N11 Cu1 O3 98.3(6) . . ?
N7 Cu1 O2 80.58(12) . . ?
N25 Cu1 O2 90.55(12) . . ?
N11 Cu1 O2 168.30(14) . . ?
O3 Cu1 O2 91.8(6) . . ?
N7 Cu1 O1 92.8(5) . . ?
N25 Cu1 O1 89.0(6) . . ?
N11 Cu1 O1 82.7(10) . . ?
O3 Cu1 O1 175.4(9) . . ?
O2 Cu1 O1 87.8(9) . . ?
N7 Cu1 O3' 91.0(6) . . ?
N25 Cu1 O3' 86.9(6) . . ?
N11 Cu1 O3' 99.8(6) . . ?
O3 Cu1 O3' 1.6(13) . . ?
O2 Cu1 O3' 90.2(6) . . ?
O1 Cu1 O3' 175.3(9) . . ?
N7 Cu1 O1' 84.9(5) . . ?
N25 Cu1 O1' 96.6(6) . . ?
N11 Cu1 O1' 83.9(10) . . ?
O3 Cu1 O1' 176.0(9) . . ?
O2 Cu1 O1' 85.7(9) . . ?
O1 Cu1 O1' 7.9(10) . . ?
O3' Cu1 O1' 174.7(10) . . ?
N2 N1 C10 108.2(3) . . ?
N2 N1 Fe1 118.3(2) . . ?
C10 N1 Fe1 133.5(2) . . ?
C16 N2 N1 106.2(2) . . ?
C16 N2 B1 136.4(2) . . ?
N1 N2 B1 117.0(3) . . ?
C17 N3 N4 111.2(3) . . ?
C17 N3 Fe1 132.1(2) . . ?
N4 N3 Fe1 116.7(3) . . ?
C23 N4 N3 105.5(3) . . ?
C23 N4 B1 135.3(3) . . ?
N3 N4 B1 119.1(3) . . ?
N6 N5 C24 109.8(3) . . ?
N6 N5 Fe1 117.3(3) . . ?
C24 N5 Fe1 132.9(2) . . ?
C30 N6 N5 106.9(3) . . ?
C30 N6 B1 135.3(3) . . ?
N5 N6 B1 117.8(3) . . ?
C2 N7 Cu1 169.1(3) . . ?
C1 N8 Na1 152.7(3) . . ?
C4 N11 Cu1 149.7(3) . . ?
C45 N13 N14 111.4(3) . . ?
C45 N13 Fe2 129.7(2) . . ?
N14 N13 Fe2 118.9(3) . . ?
C51 N14 N13 107.6(3) . . ?
C51 N14 B2 131.7(3) . . ?
N13 N14 B2 120.5(3) . . ?
C31 N15 N16 108.0(3) . . ?
C31 N15 Fe2 134.2(2) . . ?
N16 N15 Fe2 117.8(3) . . ?
N15 N16 C37 108.2(3) . . ?
N15 N16 B2 118.7(3) . . ?
C37 N16 B2 133.0(2) . . ?
N18 N17 C38 107.1(3) . . ?
N18 N17 Fe2 120.9(3) . . ?
C38 N17 Fe2 131.9(2) . . ?
C44 N18 N17 112.0(3) . . ?
C44 N18 B2 131.2(2) . . ?
N17 N18 B2 116.8(3) . . ?
N20 N19 C52 109.2(3) . . ?
N20 N19 Fe3 119.4(3) . . ?
C52 N19 Fe3 131.4(2) . . ?
N19 N20 C58 107.0(3) . . ?
N19 N20 B3 116.7(3) . . ?
C58 N20 B3 136.3(3) . . ?
N22 N21 C66 111.0(3) . . ?
N22 N21 Fe3 116.6(3) . . ?
C66 N21 Fe3 132.4(3) . . ?
N21 N22 C72 104.2(3) . . ?
N21 N22 B3 119.0(3) . . ?
C72 N22 B3 136.7(3) . . ?
C59 N23 N24 110.1(3) . . ?
C59 N23 Fe3 131.6(2) . . ?
N24 N23 Fe3 117.8(3) . . ?
C65 N24 N23 106.9(3) . . ?
C65 N24 B3 135.0(3) . . ?
N23 N24 B3 117.7(3) . . ?
C7 N25 Cu1 160.7(3) . . ?
O4' Na1 O5' 97.2(8) . . ?
O4' Na1 O5 96.9(9) . . ?
O5' Na1 O5 1.3(16) . . ?
O4' Na1 O7' 93.8(9) . . ?
O5' Na1 O7' 68.9(11) . . ?
O5 Na1 O7' 67.7(11) . . ?
O4' Na1 O6 86.4(12) . . ?
O5' Na1 O6 164.6(14) . . ?
O5 Na1 O6 163.4(14) . . ?
O7' Na1 O6 95.9(12) . . ?
O4' Na1 O8' 111.8(10) . . ?
O5' Na1 O8' 116.2(12) . . ?
O5 Na1 O8' 117.5(12) . . ?
O7' Na1 O8' 152.1(9) . . ?
O6 Na1 O8' 75.7(13) . . ?
O4' Na1 O8' 54.1(11) . 3_677 ?
O5' Na1 O8' 79.7(14) . 3_677 ?
O5 Na1 O8' 80.5(14) . 3_677 ?
O7' Na1 O8' 131.8(15) . 3_677 ?
O6 Na1 O8' 114.0(15) . 3_677 ?
O8' Na1 O8' 74.8(18) . 3_677 ?
O4' Na1 O8 51.8(11) . 3_677 ?
O5' Na1 O8 75.9(14) . 3_677 ?
O5 Na1 O8 76.6(14) . 3_677 ?
O7' Na1 O8 126.4(15) . 3_677 ?
O6 Na1 O8 117.3(15) . 3_677 ?
O8' Na1 O8 80.0(12) . 3_677 ?
O8' Na1 O8 5(3) 3_677 3_677 ?
O4' Na1 N8 171.4(5) . . ?
O5' Na1 N8 89.3(6) . . ?
O5 Na1 N8 89.5(7) . . ?
O7' Na1 N8 83.3(5) . . ?
O6 Na1 N8 85.9(11) . . ?
O8' Na1 N8 69.7(7) . . ?
O8' Na1 N8 133.1(10) 3_677 . ?
O8 Na1 N8 135.9(10) 3_677 . ?
O4' Na1 O4 4.8(14) . . ?
O5' Na1 O4 92.7(8) . . ?
O5 Na1 O4 92.3(9) . . ?
O7' Na1 O4 90.8(8) . . ?
O6 Na1 O4 90.4(12) . . ?
O8' Na1 O4 115.4(10) . . ?
O8' Na1 O4 54.2(12) 3_677 . ?
O8 Na1 O4 51.4(11) 3_677 . ?
N8 Na1 O4 172.7(6) . . ?
O4' Na1 O6' 85.0(12) . . ?
O5' Na1 O6' 165.4(14) . . ?
O5 Na1 O6' 164.2(14) . . ?
O7' Na1 O6' 96.6(12) . . ?
O6 Na1 O6' 2(2) . . ?
O8' Na1 O6' 75.7(13) . . ?
O8' Na1 O6' 112.7(16) 3_677 . ?
O8 Na1 O6' 115.9(16) 3_677 . ?
N8 Na1 O6' 87.3(11) . . ?
O4 Na1 O6' 89.0(12) . . ?
O4' Na1 O8 112.3(10) . . ?
O5' Na1 O8 118.0(11) . . ?
O5 Na1 O8 119.3(11) . . ?
O7' Na1 O8 150.8(9) . . ?
O6 Na1 O8 73.7(12) . . ?
O8' Na1 O8 2.1(16) . . ?
O8' Na1 O8 76.5(12) 3_677 . ?
O8 Na1 O8 81.7(18) 3_677 . ?
N8 Na1 O8 69.0(7) . . ?
O4 Na1 O8 116.0(10) . . ?
O6' Na1 O8 73.8(12) . . ?
O4' Na1 H5A 114.1 . . ?
O5' Na1 H5A 16.9 . . ?
O5 Na1 H5A 17.2 . . ?
O7' Na1 H5A 68.5 . . ?
O6 Na1 H5A 154.3 . . ?
O8' Na1 H5A 108.2 . . ?
O8' Na1 H5A 91.2 3_677 . ?
O8 Na1 H5A 88.3 3_677 . ?
N8 Na1 H5A 72.4 . . ?
O4 Na1 H5A 109.5 . . ?
O6' Na1 H5A 155.7 . . ?
O8 Na1 H5A 109.6 . . ?
O4' Na1 H5B 87.9 . . ?
O5' Na1 H5B 16.7 . . ?
O5 Na1 H5B 17.6 . . ?
O7' Na1 H5B 83.3 . . ?
O6 Na1 H5B 174.2 . . ?
O8' Na1 H5B 107.6 . . ?
O8' Na1 H5B 63.1 3_677 . ?
O8 Na1 H5B 59.5 3_677 . ?
N8 Na1 H5B 99.7 . . ?
O4 Na1 H5B 83.9 . . ?
O6' Na1 H5B 172.9 . . ?
O8 Na1 H5B 109.6 . . ?
H5A Na1 H5B 30.0 . . ?
O4' Na1 H4C 18.8 . . ?
O5' Na1 H4C 86.9 . . ?
O5 Na1 H4C 86.2 . . ?
O7' Na1 H4C 75.4 . . ?
O6 Na1 H4C 92.3 . . ?
O8' Na1 H4C 130.6 . . ?
O8' Na1 H4C 66.9 3_677 . ?
O8 Na1 H4C 63.3 3_677 . ?
N8 Na1 H4C 158.4 . . ?
O4 Na1 H4C 15.4 . . ?
O6' Na1 H4C 91.1 . . ?
O8 Na1 H4C 131.0 . . ?
H5A Na1 H4C 102.8 . . ?
H5B Na1 H4C 82.0 . . ?
O4' Na1 H4D 17.5 . . ?
O5' Na1 H4D 114.7 . . ?
O5 Na1 H4D 114.3 . . ?
O7' Na1 H4D 99.0 . . ?
O6 Na1 H4D 69.4 . . ?
O8' Na1 H4D 102.6 . . ?
O8' Na1 H4D 61.8 3_677 . ?
O8 Na1 H4D 61.1 3_677 . ?
N8 Na1 H4D 155.3 . . ?
O6' Na1 H4D 67.9 . . ?
O8 Na1 H4D 102.4 . . ?
H5A Na1 H4D 131.5 . . ?
H5B Na1 H4D 105.0 . . ?
H4C Na1 H4D 31.3 . . ?
O4' Na1 H5C 88.1 . . ?
O5' Na1 H5C 17.7 . . ?
O5 Na1 H5C 18.6 . . ?
O7' Na1 H5C 84.5 . . ?
O6 Na1 H5C 174.5 . . ?
O8' Na1 H5C 106.4 . . ?
O8' Na1 H5C 62.2 3_677 . ?
O8 Na1 H5C 58.7 3_677 . ?
N8 Na1 H5C 99.7 . . ?
O4 Na1 H5C 84.1 . . ?
O6' Na1 H5C 173.0 . . ?
O8 Na1 H5C 108.4 . . ?
H5A Na1 H5C 30.4 . . ?
H5B Na1 H5C 1.3 . . ?
H4C Na1 H5C 82.5 . . ?
H4D Na1 H5C 105.1 . . ?
O4' Na1 H5D 114.6 . . ?
O5' Na1 H5D 17.4 . . ?
O5 Na1 H5D 17.8 . . ?
O7' Na1 H5D 69.8 . . ?
O6 Na1 H5D 154.6 . . ?
O8' Na1 H5D 106.9 . . ?
O8' Na1 H5D 90.6 3_677 . ?
O8 Na1 H5D 87.8 3_677 . ?
N8 Na1 H5D 72.0 . . ?
O4 Na1 H5D 110.1 . . ?
O6' Na1 H5D 156.1 . . ?
O8 Na1 H5D 108.3 . . ?
H5A Na1 H5D 1.4 . . ?
H5B Na1 H5D 29.8 . . ?
H4C Na1 H5D 103.7 . . ?
H4D Na1 H5D 132.1 . . ?
H5C Na1 H5D 30.3 . . ?
Cu1 O1 H1A 111.1 . . ?
Cu1 O1 H1B 111.4 . . ?
H1A O1 H1B 109.5 . . ?
Cu1 O1 H1C 118.6 . . ?
H1B O1 H1C 119.8 . . ?
Cu1 O1 H1D 129.9 . . ?
H1A O1 H1D 110.1 . . ?
H1C O1 H1D 110.3 . . ?
Cu1 O2 H2A 110.2 . . ?
Cu1 O2 H2B 109.0 . . ?
H2A O2 H2B 108.7 . . ?
Cu1 O3 H3A 117.1 . . ?
Cu1 O3 H3B 115.8 . . ?
H3A O3 H3B 111.6 . . ?
Cu1 O3 H3C 120.6 . . ?
H3B O3 H3C 111.2 . . ?
Cu1 O3 H3D 122.8 . . ?
H3A O3 H3D 107.0 . . ?
H3C O3 H3D 106.0 . . ?
Na1 O4 H4A 109.8 . . ?
Na1 O4 H4B 108.3 . . ?
H4A O4 H4B 108.8 . . ?
Na1 O4 H4C 88.1 . . ?
H4A O4 H4C 109.6 . . ?
H4B O4 H4C 129.3 . . ?
Na1 O4 H4D 88.8 . . ?
H4B O4 H4D 114.3 . . ?
H4C O4 H4D 113.6 . . ?
Na1 O5 H5A 112.0 . . ?
Na1 O5 H5B 107.8 . . ?
H5A O5 H5B 108.8 . . ?
Na1 O5 H5C 104.6 . . ?
H5A O5 H5C 108.4 . . ?
Na1 O5 H5D 108.9 . . ?
H5B O5 H5D 107.0 . . ?
H5C O5 H5D 106.2 . . ?
Na1 O6 H6B 109.7 . . ?
Na1 O6 H6A 110.2 . . ?
H6B O6 H6A 109.7 . . ?
Na1 O6 H6D 114.5 . . ?
H6A O6 H6D 105.4 . . ?
Na1 O6 H6C 117.2 . . ?
H6B O6 H6C 102.4 . . ?
H6D O6 H6C 97.9 . . ?
Na1 O7 H7A 108.9 . . ?
Na1 O7 H7B 109.2 . . ?
H7A O7 H7B 107.7 . . ?
Na1 O7 H7C 94.9 . . ?
H7A O7 H7C 114.1 . . ?
H7B O7 H7C 120.9 . . ?
Na1 O7 H7D 93.0 . . ?
H7A O7 H7D 111.6 . . ?
H7C O7 H7D 127.9 . . ?
Na1 O8 Na1 98.3(18) 3_677 . ?
Na1 O8 H8A 112.1 3_677 . ?
Na1 O8 H8A 112.1 . . ?
Na1 O8 H8B 112.1 3_677 . ?
Na1 O8 H8B 112.1 . . ?
H8A O8 H8B 109.8 . . ?
H9A O9 H9B 110.8 . . ?
H10A O10 H10B 111.1 . . ?
H11A O11 H11B 107.4 . . ?
H12A O12 H12B 109.7 . . ?
H13A O13 H13B 109.5 . . ?
H14A O14 H14B 108.9 . . ?
Cu1 O1' H1A 96.6 . . ?
Cu1 O1' H1B 91.0 . . ?
H1A O1' H1B 88.4 . . ?
Cu1 O1' H1C 110.4 . . ?
H1B O1' H1C 106.9 . . ?
Cu1 O1' H1D 105.0 . . ?
H1A O1' H1D 96.0 . . ?
H1C O1' H1D 109.5 . . ?
Cu1 O3' H3A 113.6 . . ?
Cu1 O3' H3B 107.5 . . ?
H3A O3' H3B 115.7 . . ?
Cu1 O3' H3C 118.0 . . ?
H3B O3' H3C 115.9 . . ?
Cu1 O3' H3D 114.3 . . ?
H3A O3' H3D 112.0 . . ?
H3C O3' H3D 111.6 . . ?
Na1 O4' H4A 137.3 . . ?
Na1 O4' H4B 122.4 . . ?
H4A O4' H4B 92.8 . . ?
Na1 O4' H4C 106.4 . . ?
H4A O4' H4C 93.2 . . ?
H4B O4' H4C 93.5 . . ?
Na1 O4' H4D 114.2 . . ?
H4B O4' H4D 108.4 . . ?
H4C O4' H4D 109.2 . . ?
Na1 O5' H5A 114.9 . . ?
Na1 O5' H5B 112.0 . . ?
H5A O5' H5B 110.3 . . ?
Na1 O5' H5C 108.7 . . ?
H5A O5' H5C 110.3 . . ?
Na1 O5' H5D 112.0 . . ?
H5B O5' H5D 108.9 . . ?
H5C O5' H5D 108.5 . . ?
Na1 O6' H6B 104.1 . . ?
Na1 O6' H6A 102.3 . . ?
H6B O6' H6A 122.9 . . ?
Na1 O6' H6D 110.1 . . ?
H6A O6' H6D 118.0 . . ?
Na1 O6' H6C 110.3 . . ?
H6B O6' H6C 115.4 . . ?
H6D O6' H6C 110.1 . . ?
Na1 O7' H7A 125.6 . . ?
Na1 O7' H7B 121.7 . . ?
H7A O7' H7B 93.2 . . ?
Na1 O7' H7C 109.8 . . ?
H7A O7' H7C 101.0 . . ?
H7B O7' H7C 101.4 . . ?
Na1 O7' H7D 108.8 . . ?
H7A O7' H7D 100.1 . . ?
H7C O7' H7D 110.9 . . ?
Na1 O8' Na1 105.2(18) . 3_677 ?
Na1 O8' H8C 110.7 . . ?
Na1 O8' H8C 110.7 3_677 . ?
Na1 O8' H8D 110.7 . . ?
Na1 O8' H8D 110.7 3_677 . ?
H8C O8' H8D 108.8 . . ?

loop_
_geom_bond_atom_site_label_1
_geom_bond_atom_site_label_2
_geom_bond_distance
_geom_bond_site_symmetry_2
_geom_bond_publ_flag
B1 N6 1.499(5) . ?
B1 N4 1.509(5) . ?
B1 N2 1.555(5) . ?
B1 H1 0.9421 . ?
B2 N14 1.493(5) . ?
B2 N18 1.529(5) . ?
B2 N16 1.548(5) . ?
B2 H2 0.9638 . ?
B3 N20 1.509(4) . ?
B3 N22 1.510(5) . ?
B3 N24 1.537(5) . ?
B3 H3 0.9428 . ?
C1 N8 1.119(4) . ?
C1 Fe1 1.845(4) . ?
C2 N7 1.109(4) . ?
C2 Fe1 1.869(4) . ?
C3 N9 1.085(4) . ?
C3 Fe1 1.920(4) . ?
C4 N11 1.164(4) . ?
C4 Fe2 1.891(4) . ?
C5 N12 1.086(4) . ?
C5 Fe2 1.842(4) . ?
C6 N10 1.116(4) . ?
C6 Fe2 1.899(4) . ?
C7 N25 1.058(4) . ?
C7 Fe3 1.909(4) . ?
C8 N26 1.087(4) . ?
C8 Fe3 1.892(4) . ?
C9 N27 1.092(4) . ?
C9 Fe3 1.947(4) . ?
C10 C11 1.314(6) . ?
C10 N1 1.332(4) . ?
C10 H10 0.9300 . ?
C11 C12 1.390(5) . ?
C11 C16 1.390(5) . ?
C12 C13 1.390(6) . ?
C12 H12 0.9300 . ?
C13 C14 1.390(6) . ?
C13 H13 0.9300 . ?
C14 C15 1.390(6) . ?
C14 H14 0.9300 . ?
C15 C16 1.390(6) . ?
C15 H15 0.9300 . ?
C16 N2 1.311(4) . ?
C17 N3 1.298(4) . ?
C17 C18 1.329(6) . ?
C17 H17 0.9300 . ?
C18 C19 1.390(7) . ?
C18 C23 1.390(6) . ?
C19 C20 1.390(6) . ?
C19 H19 0.9300 . ?
C20 C21 1.390(6) . ?
C20 H20 0.9300 . ?
C21 C22 1.390(7) . ?
C21 H21 0.9300 . ?
C22 C23 1.390(6) . ?
C22 H22 0.9300 . ?
C23 N4 1.281(5) . ?
C24 N5 1.345(4) . ?
C24 C25 1.405(6) . ?
C24 H24 0.9300 . ?
C25 C30 1.369(6) . ?
C25 C26 1.404(6) . ?
C26 C27 1.347(6) . ?
C26 H26 0.9300 . ?
C27 C28 1.356(6) . ?
C27 H27 0.9300 . ?
C28 C29 1.394(6) . ?
C28 H28 0.9300 . ?
C29 C30 1.345(6) . ?
C29 H29 0.9300 . ?
C30 N6 1.309(4) . ?
C31 N15 1.270(4) . ?
C31 C32 1.407(5) . ?
C31 H31 0.9300 . ?
C32 C37 1.370(6) . ?
C32 C33 1.418(6) . ?
C33 C34 1.366(6) . ?
C33 H33 0.9300 . ?
C34 C35 1.388(6) . ?
C34 H34 0.9300 . ?
C35 C36 1.403(6) . ?
C35 H35 0.9300 . ?
C36 C37 1.376(5) . ?
C36 H36 0.9300 . ?
C37 N16 1.370(4) . ?
C38 N17 1.315(4) . ?
C38 C39 1.388(6) . ?
C38 H38 0.9300 . ?
C39 C44 1.359(5) . ?
C39 C40 1.366(6) . ?
C40 C41 1.375(6) . ?
C40 H40 0.9300 . ?
C41 C42 1.360(6) . ?
C41 H41 0.9300 . ?
C42 C43 1.361(6) . ?
C42 H42 0.9300 . ?
C43 C44 1.374(6) . ?
C43 H43 0.9300 . ?
C44 N18 1.311(4) . ?
C45 N13 1.255(4) . ?
C45 C46 1.386(6) . ?
C45 H45 0.9300 . ?
C46 C47 1.390(6) . ?
C46 C51 1.390(5) . ?
C47 C48 1.390(6) . ?
C47 H47 0.9300 . ?
C48 C49 1.390(6) . ?
C48 H48 0.9300 . ?
C49 C50 1.390(6) . ?
C49 H49 0.9300 . ?
C50 C51 1.390(6) . ?
C50 H50 0.9300 . ?
C51 N14 1.275(4) . ?
C52 C53 1.327(6) . ?
C52 N19 1.344(4) . ?
C52 H52 0.9300 . ?
C53 C54 1.390(6) . ?
C53 C58 1.390(6) . ?
C54 C55 1.390(6) . ?
C54 H54 0.9300 . ?
C55 C56 1.390(6) . ?
C55 H55 0.9300 . ?
C56 C57 1.390(6) . ?
C56 H56 0.9300 . ?
C57 C58 1.390(6) . ?
C57 H57 0.9300 . ?
C58 N20 1.326(4) . ?
C59 N23 1.284(4) . ?
C59 C60 1.352(4) . ?
C59 H59 0.9300 . ?
C60 C61 1.390(6) . ?
C60 C65 1.390(6) . ?
C61 C62 1.390(6) . ?
C61 H61 0.9300 . ?
C62 C63 1.390(5) . ?
C62 H62 0.9300 . ?
C63 C64 1.390(6) . ?
C63 H63 0.9300 . ?
C64 C65 1.390(6) . ?
C64 H64 0.9300 . ?
C65 N24 1.306(5) . ?
C66 C67 1.310(6) . ?
C66 N21 1.351(5) . ?
C66 H66 0.9300 . ?
C67 C68 1.390(6) . ?
C67 C72 1.390(6) . ?
C68 C69 1.390(6) . ?
C68 H68 0.9300 . ?
C69 C70 1.390(7) . ?
C69 H69 0.9300 . ?
C70 C71 1.390(7) . ?
C70 H70 0.9300 . ?
C71 C72 1.390(6) . ?
C71 H71 0.9300 . ?
C72 N22 1.341(6) . ?
Fe1 N3 1.942(4) . ?
Fe1 N1 1.946(3) . ?
Fe1 N5 1.975(4) . ?
Fe2 N13 1.904(3) . ?
Fe2 N17 1.954(3) . ?
Fe2 N15 1.998(3) . ?
Fe3 N23 1.925(4) . ?
Fe3 N21 1.949(3) . ?
Fe3 N19 1.953(3) . ?
Cu1 N7 2.098(4) . ?
Cu1 N25 2.119(4) . ?
Cu1 N11 2.137(3) . ?
Cu1 O3 2.18(3) . ?
Cu1 O2 2.183(3) . ?
Cu1 O1 2.21(3) . ?
Cu1 O3' 2.26(3) . ?
Cu1 O1' 2.38(3) . ?
N1 N2 1.322(4) . ?
N3 N4 1.332(4) . ?
N5 N6 1.330(5) . ?
N8 Na1 2.408(4) . ?
N13 N14 1.320(5) . ?
N15 N16 1.321(4) . ?
N17 N18 1.312(5) . ?
N19 N20 1.294(5) . ?
N21 N22 1.317(4) . ?
N23 N24 1.322(5) . ?
Na1 O4' 2.12(2) . ?
Na1 O5' 2.19(3) . ?
Na1 O5 2.23(3) . ?
Na1 O7' 2.32(4) . ?
Na1 O6 2.33(6) . ?
Na1 O8' 2.35(5) . ?
Na1 O8' 2.36(3) 3_677 ?
Na1 O8 2.39(3) 3_677 ?
Na1 O4 2.42(2) . ?
Na1 O6' 2.44(7) . ?
Na1 O8 2.55(6) . ?
Na1 H5A 2.6638 . ?
Na1 H5B 2.6022 . ?
Na1 H4C 2.4914 . ?
Na1 H4D 2.5918 . ?
Na1 H5C 2.5770 . ?
Na1 H5D 2.6280 . ?
O1 H1A 0.8471 . ?
O1 H1B 0.8178 . ?
O1 H1C 0.9497 . ?
O1 H1D 0.6976 . ?
O2 H2A 0.8538 . ?
O2 H2B 0.8170 . ?
O3 H3A 0.8458 . ?
O3 H3B 0.8354 . ?
O3 H3C 0.9173 . ?
O3 H3D 0.8225 . ?
O4 H4A 0.8523 . ?
O4 H4B 0.8282 . ?
O4 H4C 0.6613 . ?
O4 H4D 0.9703 . ?
O5 H5A 0.8478 . ?
O5 H5B 0.8269 . ?
O5 H5C 0.8511 . ?
O5 H5D 0.8487 . ?
O6 H6B 0.8501 . ?
O6 H6A 0.8401 . ?
O6 H6D 0.9455 . ?
O6 H6C 0.8911 . ?
O7 H7A 0.8221 . ?
O7 H7B 0.8319 . ?
O7 H7C 0.7793 . ?
O7 H7D 0.7694 . ?
O8 Na1 2.39(3) 3_677 ?
O8 H8A 0.9700 . ?
O8 H8B 0.9700 . ?
O9 H9A 0.8395 . ?
O9 H9B 0.8343 . ?
O10 H10A 0.8476 . ?
O10 H10B 0.8513 . ?
O11 H11A 0.8271 . ?
O11 H11B 0.8392 . ?
O12 H12A 0.8185 . ?
O12 H12B 0.8534 . ?
O13 H13A 0.8500 . ?
O13 H13B 0.8500 . ?
O14 H14A 0.8323 . ?
O14 H14B 0.8344 . ?
O1' H1A 0.8892 . ?
O1' H1B 1.0529 . ?
O1' H1C 0.8471 . ?
O1' H1D 0.8178 . ?
O3' H3A 0.7815 . ?
O3' H3B 0.8605 . ?
O3' H3C 0.8459 . ?
O3' H3D 0.8355 . ?
O4' H4A 0.8736 . ?
O4' H4B 1.0092 . ?
O4' H4C 0.8350 . ?
O4' H4D 0.8523 . ?
O5' H5A 0.8523 . ?
O5' H5B 0.8069 . ?
O5' H5C 0.8269 . ?
O5' H5D 0.8478 . ?
O6' H6B 0.7647 . ?
O6' H6A 0.8086 . ?
O6' H6D 0.8500 . ?
O6' H6C 0.8404 . ?
O7' H7A 0.8850 . ?
O7' H7B 0.9520 . ?
O7' H7C 0.8572 . ?
O7' H7D 0.8319 . ?
O8' Na1 2.36(3) 3_677 ?
O8' H8C 0.9700 . ?
O8' H8D 0.9700 . ?
